data_7032485
loop_
_publ_author_name
'Han, Min-Le'
'Duan, Ya-Ping'
'Li, Dong-Sheng'
'Xu, Guo-Wang'
'Wu, Ya-Pan'
'Zhao, Jun'

_publ_section_title
;
 A series of divalent metal coordination polymers based on isomeric
 tetracarboxylic acids: synthesis, structures and magnetic properties.
;
_journal_issue 46
_journal_name_full 'Dalton transactions (Cambridge, England : 2003)'
_journal_page_first 17519
_journal_page_last 17527
_journal_paper_doi 10.1039/c4dt01946f
_journal_volume 43
_journal_year 2014
_chemical_formula_sum 'C27 H23 Co N2 O10'
_chemical_formula_weight 594.40
_chemical_name_systematic
;

 ?

;
_space_group_IT_number 15
_symmetry_cell_setting monoclinic
_symmetry_space_group_name_Hall '-C 2yc'
_symmetry_space_group_name_H-M 'C 1 2/c 1'
_atom_sites_solution_hydrogens geom
_atom_sites_solution_primary direct
_atom_sites_solution_secondary difmap
_audit_creation_method SHELXL-97
_cell_angle_alpha 90.00
_cell_angle_beta 106.196(19)
_cell_angle_gamma 90.00
_cell_formula_units_Z 8
_cell_length_a 28.550(2)
_cell_length_b 7.7222(7)
_cell_length_c 24.645(2)
_cell_measurement_reflns_used 6236
_cell_measurement_temperature 296(2)
_cell_measurement_theta_max 27.5
_cell_measurement_theta_min 2.6
_cell_volume 5217.8(9)
_computing_cell_refinement 'Bruker XSCANS'
_computing_data_collection 'Bruker XSCANS'
_computing_data_reduction 'Bruker SHELXTL'
_computing_molecular_graphics 'Bruker SHELXTL'
_computing_publication_material 'Bruker SHELXTL'
_computing_structure_refinement 'SHELXL-97 (Sheldrick, 1997)'
_computing_structure_solution 'SHELXS-97 (Sheldrick, 1990)'
_diffrn_ambient_temperature 296(2)
_diffrn_measured_fraction_theta_full 0.999
_diffrn_measured_fraction_theta_max 0.999
_diffrn_measurement_device_type 'Bruker P4'
_diffrn_measurement_method '\w scans'
_diffrn_radiation_monochromator graphite
_diffrn_radiation_source 'fine-focus sealed tube'
_diffrn_radiation_type MoK\a
_diffrn_radiation_wavelength 0.71073
_diffrn_reflns_av_R_equivalents 0.0873
_diffrn_reflns_av_sigmaI/netI 0.0678
_diffrn_reflns_limit_h_max 34
_diffrn_reflns_limit_h_min -34
_diffrn_reflns_limit_k_max 9
_diffrn_reflns_limit_k_min -9
_diffrn_reflns_limit_l_max 29
_diffrn_reflns_limit_l_min -29
_diffrn_reflns_number 22653
_diffrn_reflns_theta_full 25.50
_diffrn_reflns_theta_max 25.50
_diffrn_reflns_theta_min 2.57
_exptl_absorpt_coefficient_mu 0.720
_exptl_absorpt_correction_T_max 0.8813
_exptl_absorpt_correction_T_min 0.8634
_exptl_absorpt_correction_type multi-scan
_exptl_absorpt_process_details SADABS
_exptl_crystal_colour Colorless
_exptl_crystal_density_diffrn 1.513
_exptl_crystal_density_meas ?
_exptl_crystal_density_method NONE
_exptl_crystal_description Prism
_exptl_crystal_F_000 2448
_exptl_crystal_size_max 0.21
_exptl_crystal_size_mid 0.20
_exptl_crystal_size_min 0.18
_refine_diff_density_max 0.284
_refine_diff_density_min -0.468
_refine_diff_density_rms 0.060
_refine_ls_extinction_method none
_refine_ls_goodness_of_fit_ref 1.076
_refine_ls_hydrogen_treatment constr
_refine_ls_matrix_type full
_refine_ls_number_parameters 363
_refine_ls_number_reflns 4849
_refine_ls_number_restraints 0
_refine_ls_restrained_S_all 1.076
_refine_ls_R_factor_all 0.0578
_refine_ls_R_factor_gt 0.0443
_refine_ls_shift/su_max 0.002
_refine_ls_shift/su_mean 0.000
_refine_ls_structure_factor_coef Fsqd
_refine_ls_weighting_details 'calc w=1/[\s^2^(Fo^2^)+(0.0401P)^2^+4.9602P] where P=(Fo^2^+2Fc^2^)/3'
_refine_ls_weighting_scheme calc
_refine_ls_wR_factor_gt 0.1014
_refine_ls_wR_factor_ref 0.1106
_reflns_number_gt 4024
_reflns_number_total 4849
_reflns_threshold_expression >2sigma(I)
_cod_data_source_file c4dt01946f2.cif
_cod_data_source_block z
_cod_depositor_comments
;
The following automatic conversions were performed:

'_symmetry_cell_setting' value 'Monoclinic' changed to 'monoclinic'
according to
/usr/data/users/saulius/crontab/automatic-downloads/rss-feeds/RSC/lib/dictionaries/cif_core.dic
dictionary named 'cif_core.dic' version 2.4.2 from
2011-04-26.

'_exptl_absorpt_correction_type' value 'MULTI-SCAN'
changed to 'multi-scan' according to
/usr/data/users/saulius/crontab/automatic-downloads/rss-feeds/RSC/lib/dictionaries/cif_core.dic
dictionary named 'cif_core.dic' version 2.4.2 from
2011-04-26.

'_refine_ls_hydrogen_treatment' value 'CONSTR' changed
to 'constr' according to
/usr/data/users/saulius/crontab/automatic-downloads/rss-feeds/RSC/lib/dictionaries/cif_core.dic
dictionary named 'cif_core.dic' version 2.4.2 from 2011-04-26.

Automatic conversion script
Id: cif_fix_values 2281 2013-09-26 08:29:07Z andrius 

 Adding full bibliography for 7032483--7032487.cif.

The following automatic conversions were performed:

'_exptl_crystal_density_meas' value 'NONE' was changed to '?' - the
value is perceived as not measured.

Automatic conversion script
Id: cif_fix_values 3008 2015-01-20 13:52:24Z robertas 
;
_cod_original_cell_volume 5217.8(7)
_cod_original_sg_symbol_H-M C2/c
_cod_database_code 7032485

loop_
_symmetry_equiv_pos_as_xyz
'x, y, z'
'-x, y, -z+1/2'
'x+1/2, y+1/2, z'
'-x+1/2, y+1/2, -z+1/2'
'-x, -y, -z'
'x, -y, z-1/2'
'-x+1/2, -y+1/2, -z'
'x+1/2, -y+1/2, z-1/2'

loop_
_atom_site_label
_atom_site_type_symbol
_atom_site_fract_x
_atom_site_fract_y
_atom_site_fract_z
_atom_site_U_iso_or_equiv
_atom_site_adp_type
_atom_site_occupancy
_atom_site_symmetry_multiplicity
_atom_site_calc_flag
_atom_site_refinement_flags
Co1 Co 0.223812(13) 0.35221(5) 0.662454(15) 0.02505(12) Uani 1 1 d .
O1 O 0.16937(7) 0.4394(2) 0.59403(8) 0.0309(5) Uani 1 1 d .
O2 O 0.17015(7) 0.7234(2) 0.61127(9) 0.0362(5) Uani 1 1 d .
O3 O 0.13830(8) 0.0406(3) 0.28359(12) 0.0543(7) Uani 1 1 d .
O4 O 0.09616(9) -0.1652(3) 0.31243(12) 0.0500(6) Uani 1 1 d .
H4A H 0.1150 -0.2280 0.3018 0.075 Uiso 1 1 calc R
O5 O -0.16031(7) 0.6408(3) 0.21281(9) 0.0406(5) Uani 1 1 d .
O6 O -0.19299(7) 0.5400(3) 0.27833(8) 0.0327(5) Uani 1 1 d .
O7 O -0.17903(6) 0.8770(2) 0.33338(9) 0.0327(5) Uani 1 1 d .
O8 O -0.11441(7) 1.0455(3) 0.36984(10) 0.0431(6) Uani 1 1 d .
H8A H -0.1352 1.1094 0.3763 0.065 Uiso 1 1 calc R
O9 O 0.26117(7) 0.5918(3) 0.66057(9) 0.0372(5) Uani 1 1 d .
H9A H 0.2384 0.6662 0.6516 0.056 Uiso 1 1 d R
H9B H 0.2818 0.6339 0.6893 0.056 Uiso 1 1 d R
O10 O 0.27950(7) 0.2747(3) 0.73273(9) 0.0436(6) Uani 1 1 d .
H10B H 0.2834 0.1664 0.7382 0.065 Uiso 1 1 d R
H10A H 0.3052 0.3351 0.7370 0.065 Uiso 1 1 d R
N1 N 0.25821(9) 0.2230(3) 0.60972(11) 0.0340(6) Uani 1 1 d .
N2 N 0.29091(9) 0.0096(3) 0.57283(11) 0.0370(6) Uani 1 1 d .
C1 C 0.15211(10) 0.5901(3) 0.58308(11) 0.0267(6) Uani 1 1 d .
C2 C 0.10846(10) 0.6073(3) 0.53251(11) 0.0263(6) Uani 1 1 d .
C3 C 0.08248(10) 0.4598(4) 0.51000(11) 0.0287(6) Uani 1 1 d .
H3 H 0.0924 0.3526 0.5264 0.034 Uiso 1 1 calc R
C4 C 0.04188(10) 0.4699(4) 0.46345(12) 0.0300(6) Uani 1 1 d .
H4 H 0.0243 0.3700 0.4499 0.036 Uiso 1 1 calc R
C5 C 0.02708(9) 0.6286(3) 0.43668(11) 0.0252(6) Uani 1 1 d .
C6 C 0.05368(10) 0.7766(4) 0.45876(12) 0.0321(6) Uani 1 1 d .
H6 H 0.0447 0.8830 0.4413 0.039 Uiso 1 1 calc R
C7 C 0.09358(10) 0.7671(4) 0.50667(12) 0.0321(7) Uani 1 1 d .
H7 H 0.1104 0.8674 0.5215 0.039 Uiso 1 1 calc R
C8 C -0.01762(9) 0.6350(3) 0.38803(11) 0.0254(6) Uani 1 1 d .
C9 C -0.02858(9) 0.5039(4) 0.34620(11) 0.0268(6) Uani 1 1 d .
C10 C 0.00716(10) 0.3704(4) 0.33954(11) 0.0275(6) Uani 1 1 d .
C11 C 0.05339(10) 0.4193(4) 0.33612(12) 0.0305(6) Uani 1 1 d .
H11 H 0.0629 0.5348 0.3410 0.037 Uiso 1 1 calc R
C12 C 0.08509(10) 0.2972(4) 0.32555(12) 0.0312(6) Uani 1 1 d .
H12 H 0.1156 0.3314 0.3229 0.037 Uiso 1 1 calc R
C13 C 0.07175(10) 0.1239(4) 0.31881(12) 0.0293(6) Uani 1 1 d .
C14 C 0.02611(10) 0.0732(4) 0.32336(12) 0.0334(7) Uani 1 1 d .
H14 H 0.0172 -0.0431 0.3199 0.040 Uiso 1 1 calc R
C15 C -0.00612(10) 0.1961(4) 0.33311(13) 0.0325(7) Uani 1 1 d .
H15 H -0.0368 0.1621 0.3354 0.039 Uiso 1 1 calc R
C16 C 0.10518(10) -0.0023(4) 0.30324(13) 0.0350(7) Uani 1 1 d .
C17 C -0.07458(10) 0.5036(4) 0.30719(12) 0.0293(6) Uani 1 1 d .
H17 H -0.0820 0.4165 0.2801 0.035 Uiso 1 1 calc R
C18 C -0.10975(9) 0.6279(3) 0.30714(11) 0.0248(6) Uani 1 1 d .
C19 C -0.09819(9) 0.7639(3) 0.34618(11) 0.0246(6) Uani 1 1 d .
C20 C -0.05214(9) 0.7657(4) 0.38550(11) 0.0261(6) Uani 1 1 d .
H20 H -0.0442 0.8572 0.4109 0.031 Uiso 1 1 calc R
C21 C -0.15816(10) 0.6065(3) 0.26285(12) 0.0251(6) Uani 1 1 d .
C22 C -0.13463(10) 0.8991(3) 0.34886(12) 0.0268(6) Uani 1 1 d .
C23 C 0.26241(12) 0.0532(4) 0.60576(14) 0.0392(7) Uani 1 1 d .
H23 H 0.2474 -0.0266 0.6237 0.047 Uiso 1 1 calc R
C24 C 0.28615(13) 0.2905(4) 0.57782(15) 0.0484(9) Uani 1 1 d .
H24 H 0.2906 0.4080 0.5727 0.058 Uiso 1 1 calc R
C25 C 0.30631(14) 0.1607(4) 0.55488(16) 0.0528(9) Uani 1 1 d .
H25 H 0.3267 0.1723 0.5315 0.063 Uiso 1 1 calc R
C26 C 0.30498(13) -0.1676(4) 0.56116(15) 0.0466(8) Uani 1 1 d .
H26A H 0.2993 -0.2456 0.5895 0.056 Uiso 1 1 calc R
H26B H 0.3396 -0.1696 0.5642 0.056 Uiso 1 1 calc R
C27 C 0.27681(12) -0.2328(4) 0.50270(14) 0.0453(8) Uani 1 1 d .
H27A H 0.2792 -0.1476 0.4747 0.054 Uiso 1 1 calc R
H27B H 0.2918 -0.3389 0.4947 0.054 Uiso 1 1 calc R

loop_
_atom_site_aniso_label
_atom_site_aniso_U_11
_atom_site_aniso_U_22
_atom_site_aniso_U_33
_atom_site_aniso_U_23
_atom_site_aniso_U_13
_atom_site_aniso_U_12
Co1 0.0213(2) 0.0220(2) 0.0297(2) 0.00083(15) 0.00360(15) 0.00285(15)
O1 0.0298(10) 0.0243(10) 0.0329(11) -0.0005(8) -0.0005(8) 0.0057(8)
O2 0.0280(11) 0.0275(10) 0.0437(12) -0.0064(9) -0.0052(9) 0.0060(9)
O3 0.0398(13) 0.0481(14) 0.0870(19) -0.0073(13) 0.0373(13) -0.0009(11)
O4 0.0516(15) 0.0337(12) 0.0754(17) 0.0001(12) 0.0356(13) 0.0117(11)
O5 0.0346(11) 0.0506(13) 0.0304(11) 0.0111(10) -0.0011(9) -0.0146(10)
O6 0.0258(10) 0.0343(11) 0.0392(11) -0.0102(9) 0.0112(9) -0.0071(9)
O7 0.0188(10) 0.0234(10) 0.0521(13) -0.0020(9) 0.0039(9) 0.0007(8)
O8 0.0249(10) 0.0287(11) 0.0703(16) -0.0194(11) 0.0042(11) 0.0012(9)
O9 0.0294(11) 0.0311(11) 0.0479(13) 0.0002(10) 0.0053(9) -0.0023(9)
O10 0.0329(12) 0.0361(12) 0.0535(14) 0.0128(11) -0.0016(10) 0.0019(10)
N1 0.0327(13) 0.0284(12) 0.0404(14) 0.0000(11) 0.0093(11) 0.0051(11)
N2 0.0413(15) 0.0325(13) 0.0396(14) -0.0033(11) 0.0154(12) 0.0070(12)
C1 0.0237(14) 0.0278(14) 0.0277(14) -0.0016(12) 0.0060(11) 0.0032(12)
C2 0.0236(13) 0.0294(14) 0.0242(14) -0.0007(11) 0.0039(11) 0.0027(12)
C3 0.0274(14) 0.0279(14) 0.0275(14) 0.0029(12) 0.0024(12) 0.0029(12)
C4 0.0279(15) 0.0275(14) 0.0312(15) -0.0012(12) 0.0027(12) -0.0028(12)
C5 0.0202(13) 0.0302(14) 0.0241(13) -0.0003(11) 0.0044(11) 0.0023(11)
C6 0.0304(15) 0.0254(14) 0.0350(16) 0.0032(13) 0.0000(12) 0.0051(12)
C7 0.0281(15) 0.0245(14) 0.0370(16) -0.0019(12) -0.0022(12) 0.0019(12)
C8 0.0218(13) 0.0270(14) 0.0256(14) 0.0019(11) 0.0037(11) 0.0009(11)
C9 0.0232(13) 0.0274(14) 0.0286(14) -0.0018(12) 0.0056(11) 0.0033(12)
C10 0.0231(13) 0.0321(15) 0.0251(14) 0.0009(12) 0.0028(11) 0.0071(12)
C11 0.0306(15) 0.0280(14) 0.0332(15) 0.0003(12) 0.0095(12) 0.0020(12)
C12 0.0235(14) 0.0359(16) 0.0353(16) 0.0009(13) 0.0101(12) 0.0016(12)
C13 0.0270(14) 0.0306(15) 0.0307(15) 0.0022(12) 0.0087(12) 0.0060(12)
C14 0.0332(16) 0.0285(15) 0.0402(17) -0.0018(13) 0.0132(13) 0.0022(13)
C15 0.0230(14) 0.0323(15) 0.0437(17) -0.0025(13) 0.0116(13) 0.0020(12)
C16 0.0283(15) 0.0366(17) 0.0400(17) -0.0049(14) 0.0092(13) 0.0022(13)
C17 0.0281(15) 0.0284(14) 0.0286(14) -0.0084(12) 0.0031(12) 0.0024(12)
C18 0.0209(13) 0.0250(13) 0.0266(14) 0.0003(11) 0.0038(11) -0.0007(11)
C19 0.0223(13) 0.0210(13) 0.0297(14) -0.0009(11) 0.0060(11) 0.0002(11)
C20 0.0237(14) 0.0282(14) 0.0253(14) -0.0050(12) 0.0048(11) -0.0003(12)
C21 0.0238(14) 0.0147(12) 0.0342(15) -0.0035(11) 0.0037(12) 0.0003(11)
C22 0.0234(14) 0.0231(13) 0.0304(14) -0.0023(12) 0.0020(11) -0.0014(11)
C23 0.0466(19) 0.0304(16) 0.0456(18) 0.0015(14) 0.0213(15) 0.0062(14)
C24 0.062(2) 0.0331(17) 0.058(2) -0.0019(16) 0.0295(19) -0.0042(17)
C25 0.064(2) 0.047(2) 0.061(2) -0.0006(18) 0.038(2) -0.0025(18)
C26 0.053(2) 0.0366(18) 0.053(2) -0.0065(16) 0.0194(17) 0.0152(16)
C27 0.058(2) 0.0391(18) 0.0475(19) -0.0047(15) 0.0285(17) 0.0072(17)

loop_
_atom_type_symbol
_atom_type_description
_atom_type_scat_dispersion_real
_atom_type_scat_dispersion_imag
_atom_type_scat_source
C C 0.0033 0.0016 'International Tables Vol C Tables 4.2.6.8 and 6.1.1.4'
H H 0.0000 0.0000 'International Tables Vol C Tables 4.2.6.8 and 6.1.1.4'
Co Co 0.3494 0.9721 'International Tables Vol C Tables 4.2.6.8 and 6.1.1.4'
N N 0.0061 0.0033 'International Tables Vol C Tables 4.2.6.8 and 6.1.1.4'
O O 0.0106 0.0060 'International Tables Vol C Tables 4.2.6.8 and 6.1.1.4'

loop_
_geom_angle_atom_site_label_1
_geom_angle_atom_site_label_2
_geom_angle_atom_site_label_3
_geom_angle
_geom_angle_site_symmetry_1
_geom_angle_site_symmetry_3
O1 Co1 O6 94.21(8) . 5_566
O1 Co1 O10 177.62(8) . .
O6 Co1 O10 84.60(8) 5_566 .
O1 Co1 N1 91.43(9) . .
O6 Co1 N1 173.61(9) 5_566 .
O10 Co1 N1 89.88(9) . .
O1 Co1 O9 88.09(8) . .
O6 Co1 O9 88.86(8) 5_566 .
O10 Co1 O9 89.83(8) . .
N1 Co1 O9 94.35(9) . .
O1 Co1 O7 89.17(7) . 5_566
O6 Co1 O7 85.65(8) 5_566 5_566
O10 Co1 O7 92.79(8) . 5_566
N1 Co1 O7 91.43(9) . 5_566
O9 Co1 O7 173.66(7) . 5_566
C1 O1 Co1 129.48(17) . .
C16 O4 H4A 109.5 . .
C21 O6 Co1 124.77(17) . 5_566
C22 O7 Co1 131.21(18) . 5_566
C22 O8 H8A 109.5 . .
Co1 O9 H9A 103.9 . .
Co1 O9 H9B 123.0 . .
H9A O9 H9B 105.1 . .
Co1 O10 H10B 116.8 . .
Co1 O10 H10A 112.2 . .
H10B O10 H10A 116.7 . .
C23 N1 C24 104.8(3) . .
C23 N1 Co1 126.0(2) . .
C24 N1 Co1 128.7(2) . .
C23 N2 C25 106.6(3) . .
C23 N2 C26 126.4(3) . .
C25 N2 C26 126.9(3) . .
O1 C1 O2 123.8(2) . .
O1 C1 C2 116.3(2) . .
O2 C1 C2 119.9(2) . .
C3 C2 C7 118.8(2) . .
C3 C2 C1 119.1(2) . .
C7 C2 C1 122.1(2) . .
C4 C3 C2 121.0(3) . .
C4 C3 H3 119.5 . .
C2 C3 H3 119.5 . .
C3 C4 C5 120.7(3) . .
C3 C4 H4 119.6 . .
C5 C4 H4 119.6 . .
C6 C5 C4 118.2(2) . .
C6 C5 C8 122.5(2) . .
C4 C5 C8 119.1(2) . .
C7 C6 C5 120.9(3) . .
C7 C6 H6 119.5 . .
C5 C6 H6 119.5 . .
C6 C7 C2 120.3(3) . .
C6 C7 H7 119.9 . .
C2 C7 H7 119.9 . .
C20 C8 C9 118.2(2) . .
C20 C8 C5 119.7(2) . .
C9 C8 C5 121.9(2) . .
C17 C9 C8 118.5(2) . .
C17 C9 C10 117.7(2) . .
C8 C9 C10 123.7(2) . .
C15 C10 C11 119.0(3) . .
C15 C10 C9 120.4(2) . .
C11 C10 C9 120.4(2) . .
C12 C11 C10 120.4(3) . .
C12 C11 H11 119.8 . .
C10 C11 H11 119.8 . .
C11 C12 C13 120.6(3) . .
C11 C12 H12 119.7 . .
C13 C12 H12 119.7 . .
C12 C13 C14 119.5(3) . .
C12 C13 C16 119.2(3) . .
C14 C13 C16 121.2(3) . .
C15 C14 C13 120.1(3) . .
C15 C14 H14 120.0 . .
C13 C14 H14 120.0 . .
C14 C15 C10 120.5(3) . .
C14 C15 H15 119.8 . .
C10 C15 H15 119.8 . .
O3 C16 O4 122.5(3) . .
O3 C16 C13 123.2(3) . .
O4 C16 C13 114.3(3) . .
C18 C17 C9 122.8(3) . .
C18 C17 H17 118.6 . .
C9 C17 H17 118.6 . .
C17 C18 C19 119.1(2) . .
C17 C18 C21 116.1(2) . .
C19 C18 C21 124.8(2) . .
C20 C19 C18 118.6(2) . .
C20 C19 C22 119.7(2) . .
C18 C19 C22 121.5(2) . .
C19 C20 C8 122.5(2) . .
C19 C20 H20 118.7 . .
C8 C20 H20 118.7 . .
O5 C21 O6 123.9(2) . .
O5 C21 C18 118.3(2) . .
O6 C21 C18 117.5(2) . .
O7 C22 O8 123.1(2) . .
O7 C22 C19 124.2(2) . .
O8 C22 C19 112.8(2) . .
N1 C23 N2 112.1(3) . .
N1 C23 H23 124.0 . .
N2 C23 H23 124.0 . .
C25 C24 N1 109.9(3) . .
C25 C24 H24 125.0 . .
N1 C24 H24 125.0 . .
C24 C25 N2 106.5(3) . .
C24 C25 H25 126.7 . .
N2 C25 H25 126.7 . .
N2 C26 C27 112.9(3) . .
N2 C26 H26A 109.0 . .
C27 C26 H26A 109.0 . .
N2 C26 H26B 109.0 . .
C27 C26 H26B 109.0 . .
H26A C26 H26B 107.8 . .
C27 C27 C26 113.1(3) 7_546 .
C27 C27 H27A 109.0 7_546 .
C26 C27 H27A 109.0 . .
C27 C27 H27B 109.0 7_546 .
C26 C27 H27B 109.0 . .
H27A C27 H27B 107.8 . .

loop_
_geom_bond_atom_site_label_1
_geom_bond_atom_site_label_2
_geom_bond_distance
_geom_bond_site_symmetry_2
Co1 O1 2.0615(19) .
Co1 O6 2.0768(19) 5_566
Co1 O10 2.086(2) .
Co1 N1 2.088(2) .
Co1 O9 2.143(2) .
Co1 O7 2.2025(19) 5_566
O1 C1 1.263(3) .
O2 C1 1.268(3) .
O3 C16 1.222(4) .
O4 C16 1.316(4) .
O4 H4A 0.8200 .
O5 C21 1.246(3) .
O6 C21 1.269(3) .
O6 Co1 2.0768(19) 5_566
O7 C22 1.230(3) .
O7 Co1 2.2025(19) 5_566
O8 C22 1.308(3) .
O8 H8A 0.8200 .
O9 H9A 0.8501 .
O9 H9B 0.8499 .
O10 H10B 0.8499 .
O10 H10A 0.8499 .
N1 C23 1.323(4) .
N1 C24 1.370(4) .
N2 C23 1.343(4) .
N2 C25 1.363(4) .
N2 C26 1.477(4) .
C1 C2 1.502(4) .
C2 C3 1.388(4) .
C2 C7 1.399(4) .
C3 C4 1.387(4) .
C3 H3 0.9300 .
C4 C5 1.400(4) .
C4 H4 0.9300 .
C5 C6 1.396(4) .
C5 C8 1.488(4) .
C6 C7 1.395(4) .
C6 H6 0.9300 .
C7 H7 0.9300 .
C8 C20 1.399(4) .
C8 C9 1.416(4) .
C9 C17 1.395(4) .
C9 C10 1.491(4) .
C10 C15 1.395(4) .
C10 C11 1.398(4) .
C11 C12 1.381(4) .
C11 H11 0.9300 .
C12 C13 1.389(4) .
C12 H12 0.9300 .
C13 C14 1.395(4) .
C13 C16 1.487(4) .
C14 C15 1.389(4) .
C14 H14 0.9300 .
C15 H15 0.9300 .
C17 C18 1.389(4) .
C17 H17 0.9300 .
C18 C19 1.400(4) .
C18 C21 1.512(4) .
C19 C20 1.399(4) .
C19 C22 1.488(4) .
C20 H20 0.9300 .
C23 H23 0.9300 .
C24 C25 1.356(5) .
C24 H24 0.9300 .
C25 H25 0.9300 .
C26 C27 1.526(5) .
C26 H26A 0.9700 .
C26 H26B 0.9700 .
C27 C27 1.522(6) 7_546
C27 H27A 0.9700 .
C27 H27B 0.9700 .

loop_
_geom_hbond_atom_site_label_D
_geom_hbond_atom_site_label_H
_geom_hbond_atom_site_label_A
_geom_hbond_distance_DH
_geom_hbond_distance_HA
_geom_hbond_distance_DA
_geom_hbond_angle_DHA
_geom_hbond_site_symmetry_A
O10 H10A O3 0.85 2.06 2.869(3) 158.8 7_556
O10 H10B O6 0.85 1.90 2.701(3) 157.2 8_556
O9 H9B O3 0.85 2.57 2.996(3) 112.0 7_556
O9 H9B O5 0.85 2.36 3.056(3) 139.6 8_566
O9 H9A O2 0.85 1.97 2.739(3) 149.2 .
O8 H8A O2 0.82 1.71 2.519(3) 167.9 5_576
O4 H4A O5 0.82 1.76 2.573(3) 173.0 2_545

loop_
_geom_torsion_atom_site_label_1
_geom_torsion_atom_site_label_2
_geom_torsion_atom_site_label_3
_geom_torsion_atom_site_label_4
_geom_torsion
_geom_torsion_site_symmetry_1
_geom_torsion_site_symmetry_4
O6 Co1 O1 C1 51.2(2) 5_566 .
O10 Co1 O1 C1 -9(2) . .
N1 Co1 O1 C1 -131.8(2) . .
O9 Co1 O1 C1 -37.5(2) . .
O7 Co1 O1 C1 136.8(2) 5_566 .
O1 Co1 N1 C23 -112.7(3) . .
O6 Co1 N1 C23 39.2(9) 5_566 .
O10 Co1 N1 C23 69.3(3) . .
O9 Co1 N1 C23 159.1(3) . .
O7 Co1 N1 C23 -23.5(3) 5_566 .
O1 Co1 N1 C24 76.5(3) . .
O6 Co1 N1 C24 -131.6(7) 5_566 .
O10 Co1 N1 C24 -101.5(3) . .
O9 Co1 N1 C24 -11.7(3) . .
O7 Co1 N1 C24 165.7(3) 5_566 .
Co1 O1 C1 O2 8.2(4) . .
Co1 O1 C1 C2 -173.41(17) . .
O1 C1 C2 C3 16.1(4) . .
O2 C1 C2 C3 -165.4(3) . .
O1 C1 C2 C7 -162.7(3) . .
O2 C1 C2 C7 15.7(4) . .
C7 C2 C3 C4 -1.3(4) . .
C1 C2 C3 C4 179.8(2) . .
C2 C3 C4 C5 2.3(4) . .
C3 C4 C5 C6 -1.3(4) . .
C3 C4 C5 C8 -178.0(2) . .
C4 C5 C6 C7 -0.8(4) . .
C8 C5 C6 C7 175.8(3) . .
C5 C6 C7 C2 1.8(5) . .
C3 C2 C7 C6 -0.7(4) . .
C1 C2 C7 C6 178.1(3) . .
C6 C5 C8 C20 -42.6(4) . .
C4 C5 C8 C20 134.0(3) . .
C6 C5 C8 C9 142.9(3) . .
C4 C5 C8 C9 -40.5(4) . .
C20 C8 C9 C17 -4.8(4) . .
C5 C8 C9 C17 169.8(3) . .
C20 C8 C9 C10 172.0(3) . .
C5 C8 C9 C10 -13.4(4) . .
C17 C9 C10 C15 -50.2(4) . .
C8 C9 C10 C15 133.0(3) . .
C17 C9 C10 C11 125.8(3) . .
C8 C9 C10 C11 -51.0(4) . .
C15 C10 C11 C12 1.1(4) . .
C9 C10 C11 C12 -174.9(3) . .
C10 C11 C12 C13 -0.7(4) . .
C11 C12 C13 C14 -0.7(4) . .
C11 C12 C13 C16 175.5(3) . .
C12 C13 C14 C15 1.7(4) . .
C16 C13 C14 C15 -174.4(3) . .
C13 C14 C15 C10 -1.3(5) . .
C11 C10 C15 C14 -0.1(4) . .
C9 C10 C15 C14 175.9(3) . .
C12 C13 C16 O3 -17.2(5) . .
C14 C13 C16 O3 158.9(3) . .
C12 C13 C16 O4 162.8(3) . .
C14 C13 C16 O4 -21.1(4) . .
C8 C9 C17 C18 1.0(4) . .
C10 C9 C17 C18 -176.0(3) . .
C9 C17 C18 C19 2.8(4) . .
C9 C17 C18 C21 -178.6(3) . .
C17 C18 C19 C20 -2.6(4) . .
C21 C18 C19 C20 178.9(3) . .
C17 C18 C19 C22 -178.9(3) . .
C21 C18 C19 C22 2.6(4) . .
C18 C19 C20 C8 -1.3(4) . .
C22 C19 C20 C8 175.0(3) . .
C9 C8 C20 C19 5.1(4) . .
C5 C8 C20 C19 -169.6(3) . .
Co1 O6 C21 O5 -123.8(2) 5_566 .
Co1 O6 C21 C18 62.7(3) 5_566 .
C17 C18 C21 O5 -73.5(3) . .
C19 C18 C21 O5 105.0(3) . .
C17 C18 C21 O6 100.4(3) . .
C19 C18 C21 O6 -81.1(3) . .
Co1 O7 C22 O8 -144.6(2) 5_566 .
Co1 O7 C22 C19 35.0(4) 5_566 .
C20 C19 C22 O7 -150.6(3) . .
C18 C19 C22 O7 25.6(4) . .
C20 C19 C22 O8 29.1(4) . .
C18 C19 C22 O8 -154.7(3) . .
C24 N1 C23 N2 -0.6(4) . .
Co1 N1 C23 N2 -173.3(2) . .
C25 N2 C23 N1 0.5(4) . .
C26 N2 C23 N1 177.3(3) . .
C23 N1 C24 C25 0.5(4) . .
Co1 N1 C24 C25 172.9(2) . .
N1 C24 C25 N2 -0.2(4) . .
C23 N2 C25 C24 -0.2(4) . .
C26 N2 C25 C24 -177.0(3) . .
C23 N2 C26 C27 103.5(4) . .
C25 N2 C26 C27 -80.3(4) . .
N2 C26 C27 C27 -69.6(5) . 7_546
